data_1520207
loop_
_publ_author_name
'Callear, Samantha K.'
'Hursthouse, Michael B.'
'Threlfall, Terence L.'

_publ_section_title
;
 2-Methylimidazolium DL-tartrate
;
_journal_name_full 'Crystal Structure Report Archive'
_journal_page_first 454
_journal_year 2008
_chemical_formula_sum 'C8 H12 N2 O6'
_chemical_formula_weight 232.20
_chemical_name_systematic
;
DL-Tartaric acid & 2-Methylimidazole
;
_space_group_IT_number 2
_symmetry_cell_setting triclinic
_symmetry_space_group_name_Hall '-P 1'
_symmetry_space_group_name_H-M 'P -1'
_atom_sites_solution_hydrogens geom
_atom_sites_solution_primary direct
_atom_sites_solution_secondary difmap
_cell_angle_alpha 66.47(3)
_cell_angle_beta 71.90(2)
_cell_angle_gamma 73.03(2)
_cell_formula_units_Z 2
_cell_length_a 7.5625(18)
_cell_length_b 8.340(3)
_cell_length_c 9.193(6)
_cell_measurement_reflns_used 2032
_cell_measurement_temperature 120(2)
_cell_measurement_theta_max 27.48
_cell_measurement_theta_min 2.91
_cell_volume 495.8(4)
_computing_cell_refinement 'DENZO (Otwinowski & Minor, 1997) & COLLECT (Hooft, R.W.W., 1998)'
_computing_data_collection 'COLLECT (Hooft, R.W.W., 1998)'
_computing_data_reduction 'DENZO (Otwinowski & Minor, 1997) & COLLECT (Hooft, R.W.W., 1998)'
_computing_structure_refinement 'SHELXL-97 (Sheldrick, 1997)'
_diffrn_ambient_temperature 120(2)
_diffrn_detector_area_resol_mean 9.091
_diffrn_measured_fraction_theta_full 0.983
_diffrn_measured_fraction_theta_max 0.983
_diffrn_measurement_device_type 'Bruker-Nonius 95mm CCD camera on \k-goniostat'
_diffrn_measurement_method '\f & \w scans'
_diffrn_radiation_monochromator graphite
_diffrn_radiation_source 'Bruker-Nonius FR591 rotating anode'
_diffrn_radiation_type MoK\a
_diffrn_radiation_wavelength 0.71073
_diffrn_reflns_av_R_equivalents 0.0805
_diffrn_reflns_av_sigmaI/netI 0.1081
_diffrn_reflns_limit_h_max 9
_diffrn_reflns_limit_h_min -9
_diffrn_reflns_limit_k_max 10
_diffrn_reflns_limit_k_min -10
_diffrn_reflns_limit_l_max 11
_diffrn_reflns_limit_l_min -11
_diffrn_reflns_number 7284
_diffrn_reflns_theta_full 27.47
_diffrn_reflns_theta_max 27.47
_diffrn_reflns_theta_min 3.56
_exptl_absorpt_coefficient_mu 0.135
_exptl_absorpt_correction_T_max 0.9973
_exptl_absorpt_correction_T_min 0.9801
_exptl_absorpt_correction_type multi-scan
_exptl_absorpt_process_details 'SADABS V2.10 (Sheldrick, G.M., 2003)'
_exptl_crystal_colour colourless
_exptl_crystal_density_diffrn 1.555
_exptl_crystal_density_method 'not measured'
_exptl_crystal_description lath
_exptl_crystal_F_000 244
_exptl_crystal_size_max 0.15
_exptl_crystal_size_mid 0.08
_exptl_crystal_size_min 0.02
_refine_diff_density_max 0.322
_refine_diff_density_min -0.335
_refine_diff_density_rms 0.071
_refine_ls_extinction_coef 0.022(5)
_refine_ls_extinction_expression Fc^*^=kFc[1+0.001xFc^2^\l^3^/sin(2\q)]^-1/4^
_refine_ls_extinction_method SHELXL
_refine_ls_goodness_of_fit_ref 1.021
_refine_ls_hydrogen_treatment constr
_refine_ls_matrix_type full
_refine_ls_number_parameters 150
_refine_ls_number_reflns 2234
_refine_ls_number_restraints 0
_refine_ls_restrained_S_all 1.021
_refine_ls_R_factor_all 0.1256
_refine_ls_R_factor_gt 0.0635
_refine_ls_shift/su_max 0.006
_refine_ls_shift/su_mean 0.000
_refine_ls_structure_factor_coef Fsqd
_refine_ls_weighting_details 'calc w=1/[\s^2^(Fo^2^)+(0.0400P)^2^+0.3479P] where P=(Fo^2^+2Fc^2^)/3'
_refine_ls_weighting_scheme calc
_refine_ls_wR_factor_gt 0.1086
_refine_ls_wR_factor_ref 0.1312
_reflns_number_gt 1344
_reflns_number_total 2234
_reflns_threshold_expression >2sigma(I)
_cod_data_source_file eCrystal-454.cif
_cod_data_source_block 04skc0002a
_cod_depositor_comments
;
Citation :
Callear, Samantha K. and Hursthouse, Michael B. and 
Threlfall, Terence L. (2008) 
University of Southampton, Crystal Structure Report Archive. 
(doi:10.5258/ecrystals/454)

More at:
http://ecrystals.chem.soton.ac.uk/454/

The following automatic conversions were performed:

'_symmetry_cell_setting' value 'Triclinic' changed to 'triclinic'
according to the built-in table from CIF Core dictionary named
'cif_core.dic' version 2.4.1 from 2010-06-29.

Automatic conversion script
Id: cif_fix_values 3392 2015-05-12 13:50:21Z andrius 
;
_cod_original_sg_symbol_H-M P-1
_cod_database_code 1520207

loop_
_symmetry_equiv_pos_as_xyz
'x, y, z'
'-x, -y, -z'

loop_
_atom_site_label
_atom_site_type_symbol
_atom_site_fract_x
_atom_site_fract_y
_atom_site_fract_z
_atom_site_U_iso_or_equiv
_atom_site_adp_type
_atom_site_occupancy
_atom_site_symmetry_multiplicity
_atom_site_calc_flag
_atom_site_refinement_flags
_atom_site_disorder_assembly
_atom_site_disorder_group
C1 C 0.3077(4) 0.7283(4) 0.9353(3) 0.0168(6) Uani 1 1 d . . .
C2 C 0.1351(4) 0.6841(4) 0.9187(3) 0.0165(6) Uani 1 1 d . . .
H2 H 0.0615 0.6249 1.0297 0.020 Uiso 1 1 calc R . .
C3 C 0.0103(3) 0.8577(3) 0.8354(3) 0.0161(6) Uani 1 1 d . . .
H3 H -0.0479 0.9253 0.9129 0.019 Uiso 1 1 calc R . .
C4 C -0.1494(4) 0.8198(4) 0.7922(3) 0.0176(6) Uani 1 1 d . . .
O1A O 0.4682(2) 0.6753(3) 0.8494(2) 0.0195(5) Uani 1 1 d . . .
H1 H 0.5561 0.6961 0.8730 0.029 Uiso 1 1 calc R . .
O1B O 0.2844(2) 0.8104(3) 1.0273(2) 0.0210(5) Uani 1 1 d . . .
O2 O 0.1844(3) 0.5695(2) 0.8256(2) 0.0178(5) Uani 1 1 d . . .
H2O H 0.2245 0.4649 0.8824 0.027 Uiso 1 1 calc R . .
O3 O 0.1245(2) 0.9621(3) 0.6963(2) 0.0209(5) Uani 1 1 d . . .
H3O H 0.0876 0.9798 0.6130 0.031 Uiso 1 1 calc R . .
O4A O -0.1586(3) 0.8729(3) 0.6489(2) 0.0222(5) Uani 1 1 d . . .
O4B O -0.2669(2) 0.7348(3) 0.9148(2) 0.0199(5) Uani 1 1 d . . .
C22 C 0.6536(4) 1.2945(4) 0.6005(3) 0.0197(6) Uani 1 1 d . . .
C24 C 0.4345(4) 1.2032(4) 0.5545(3) 0.0219(6) Uani 1 1 d . . .
H24 H 0.3634 1.1799 0.4987 0.026 Uiso 1 1 calc R . .
C25 C 0.4050(4) 1.1615(4) 0.7163(3) 0.0220(7) Uani 1 1 d . . .
H25 H 0.3088 1.1029 0.7971 0.026 Uiso 1 1 calc R . .
C26 C 0.8196(4) 1.3701(4) 0.5762(3) 0.0259(7) Uani 1 1 d . . .
H26A H 0.8660 1.4298 0.4597 0.039 Uiso 1 1 calc R . .
H26B H 0.9203 1.2741 0.6199 0.039 Uiso 1 1 calc R . .
H26C H 0.7822 1.4565 0.6330 0.039 Uiso 1 1 calc R . .
N21 N 0.5418(3) 1.2203(3) 0.7425(3) 0.0210(6) Uani 1 1 d . . .
H21 H 0.5532 1.2103 0.8383 0.025 Uiso 1 1 calc R . .
N23 N 0.5886(3) 1.2868(3) 0.4856(3) 0.0200(5) Uani 1 1 d . . .
H23 H 0.6366 1.3290 0.3805 0.024 Uiso 1 1 calc R . .

loop_
_atom_site_aniso_label
_atom_site_aniso_U_11
_atom_site_aniso_U_22
_atom_site_aniso_U_33
_atom_site_aniso_U_23
_atom_site_aniso_U_13
_atom_site_aniso_U_12
C1 0.0168(14) 0.0164(15) 0.0138(13) 0.0008(11) -0.0049(11) -0.0054(12)
C2 0.0146(14) 0.0214(16) 0.0169(13) -0.0074(11) -0.0031(11) -0.0073(12)
C3 0.0126(13) 0.0183(16) 0.0172(13) -0.0044(11) -0.0024(11) -0.0060(12)
C4 0.0132(13) 0.0165(15) 0.0217(14) -0.0051(11) -0.0060(11) -0.0004(12)
O1A 0.0108(9) 0.0295(12) 0.0217(10) -0.0103(9) -0.0044(8) -0.0059(9)
O1B 0.0183(10) 0.0280(12) 0.0201(10) -0.0103(9) -0.0058(8) -0.0047(9)
O2 0.0170(10) 0.0168(11) 0.0197(9) -0.0047(8) -0.0063(8) -0.0030(8)
O3 0.0179(10) 0.0258(12) 0.0182(9) -0.0006(8) -0.0066(8) -0.0101(9)
O4A 0.0199(10) 0.0296(12) 0.0171(10) -0.0036(8) -0.0078(8) -0.0070(9)
O4B 0.0141(10) 0.0247(11) 0.0188(10) -0.0034(8) -0.0037(8) -0.0060(8)
C22 0.0195(15) 0.0168(15) 0.0209(14) -0.0074(11) -0.0035(12) -0.0003(12)
C24 0.0201(15) 0.0225(16) 0.0258(15) -0.0094(12) -0.0065(12) -0.0044(13)
C25 0.0210(15) 0.0229(17) 0.0239(15) -0.0065(12) -0.0064(12) -0.0072(13)
C26 0.0199(15) 0.0257(17) 0.0322(16) -0.0084(13) -0.0076(13) -0.0044(13)
N21 0.0219(13) 0.0247(14) 0.0189(12) -0.0082(10) -0.0065(10) -0.0052(11)
N23 0.0216(13) 0.0206(13) 0.0164(11) -0.0056(9) -0.0043(10) -0.0029(10)

loop_
_atom_type_symbol
_atom_type_description
_atom_type_scat_dispersion_real
_atom_type_scat_dispersion_imag
_atom_type_scat_source
C C 0.0033 0.0016 'International Tables Vol C Tables 4.2.6.8 and 6.1.1.4'
H H 0.0000 0.0000 'International Tables Vol C Tables 4.2.6.8 and 6.1.1.4'
N N 0.0061 0.0033 'International Tables Vol C Tables 4.2.6.8 and 6.1.1.4'
O O 0.0106 0.0060 'International Tables Vol C Tables 4.2.6.8 and 6.1.1.4'

loop_
_geom_angle_atom_site_label_1
_geom_angle_atom_site_label_2
_geom_angle_atom_site_label_3
_geom_angle
_geom_angle_site_symmetry_1
_geom_angle_site_symmetry_3
O1B C1 O1A 125.5(2) . .
O1B C1 C2 118.5(2) . .
O1A C1 C2 116.0(2) . .
O2 C2 C1 112.6(2) . .
O2 C2 C3 108.7(2) . .
C1 C2 C3 108.7(2) . .
O2 C2 H2 108.9 . .
C1 C2 H2 108.9 . .
C3 C2 H2 108.9 . .
O3 C3 C4 111.7(2) . .
O3 C3 C2 109.3(2) . .
C4 C3 C2 110.9(2) . .
O3 C3 H3 108.3 . .
C4 C3 H3 108.3 . .
C2 C3 H3 108.3 . .
O4A C4 O4B 125.6(2) . .
O4A C4 C3 119.2(2) . .
O4B C4 C3 115.1(2) . .
C1 O1A H1 109.5 . .
C2 O2 H2O 109.5 . .
C3 O3 H3O 109.5 . .
N23 C22 N21 106.9(2) . .
N23 C22 C26 126.7(2) . .
N21 C22 C26 126.5(2) . .
C25 C24 N23 106.4(2) . .
C25 C24 H24 126.8 . .
N23 C24 H24 126.8 . .
C24 C25 N21 106.8(2) . .
C24 C25 H25 126.6 . .
N21 C25 H25 126.6 . .
C22 C26 H26A 109.5 . .
C22 C26 H26B 109.5 . .
H26A C26 H26B 109.5 . .
C22 C26 H26C 109.5 . .
H26A C26 H26C 109.5 . .
H26B C26 H26C 109.5 . .
C22 N21 C25 109.7(2) . .
C22 N21 H21 125.2 . .
C25 N21 H21 125.2 . .
C22 N23 C24 110.3(2) . .
C22 N23 H23 124.9 . .
C24 N23 H23 124.9 . .

loop_
_geom_bond_atom_site_label_1
_geom_bond_atom_site_label_2
_geom_bond_distance
_geom_bond_site_symmetry_2
C1 O1B 1.231(3) .
C1 O1A 1.289(3) .
C1 C2 1.521(4) .
C2 O2 1.425(3) .
C2 C3 1.529(4) .
C2 H2 1.0000 .
C3 O3 1.416(3) .
C3 C4 1.529(4) .
C3 H3 1.0000 .
C4 O4A 1.228(3) .
C4 O4B 1.292(3) .
O1A H1 0.8400 .
O2 H2O 0.8400 .
O3 H3O 0.8400 .
C22 N23 1.326(3) .
C22 N21 1.333(3) .
C22 C26 1.483(4) .
C24 C25 1.345(4) .
C24 N23 1.381(3) .
C24 H24 0.9500 .
C25 N21 1.383(3) .
C25 H25 0.9500 .
C26 H26A 0.9800 .
C26 H26B 0.9800 .
C26 H26C 0.9800 .
N21 H21 0.8800 .
N23 H23 0.8800 .

loop_
_geom_hbond_atom_site_label_D
_geom_hbond_atom_site_label_H
_geom_hbond_atom_site_label_A
_geom_hbond_distance_DH
_geom_hbond_distance_HA
_geom_hbond_distance_DA
_geom_hbond_angle_DHA
_geom_hbond_site_symmetry_A
O3 H3O O4A 0.84 2.17 2.664(3) 117.2 .
O2 H2O O4B 0.84 1.98 2.773(3) 156.3 2_567
O3 H3O O4A 0.84 2.19 2.871(3) 137.6 2_576
O1A H1 O4B 0.84 1.65 2.487(2) 178.3 1_655
O1A H1 O4A 0.84 2.78 3.337(3) 125.1 1_655
N21 H21 O1B 0.88 1.93 2.715(3) 148.2 2_677
N23 H23 O2 0.88 1.98 2.825(3) 159.7 2_676
N23 H23 O1A 0.88 2.49 3.120(3) 128.7 2_676
